data_4317016
loop_
_publ_author_name
'Christopher J. Adams'
'Mukhtar A. Kurawa'
'A. Guy Orpen'

_publ_section_title
;
 Coordination Chemistry in the Solid State: Reactivity of Manganese and
 Cadmium Chlorides with Imidazole and Pyrazole and Their Hydrochlorides
;
_journal_name_full 'Inorganic Chemistry'
_journal_page_first 10475
_journal_page_last 10485
_journal_paper_doi 10.1021/ic101403j
_journal_volume 49
_journal_year 2010
_chemical_formula_moiety 'Cl3 H2 Mn O, C3 H5 N2'
_chemical_formula_sum 'C3 H7 Cl3 Mn N2 O'
_chemical_formula_weight 248.40
_chemical_name_systematic ?
_space_group_IT_number 61
_symmetry_cell_setting orthorhombic
_symmetry_Int_Tables_number 61
_symmetry_space_group_name_Hall '-P 2ac 2ab'
_symmetry_space_group_name_H-M 'P b c a'
_atom_sites_solution_hydrogens geom
_atom_sites_solution_primary direct
_atom_sites_solution_secondary difmap
_cell_angle_alpha 90
_cell_angle_beta 90
_cell_angle_gamma 90
_cell_formula_units_Z 8
_cell_length_a 7.2477(14)
_cell_length_b 14.614(3)
_cell_length_c 16.473(3)
_cell_measurement_reflns_used 5089
_cell_measurement_temperature 100
_cell_measurement_theta_max 27.46
_cell_measurement_theta_min 2.47
_cell_volume 1744.8(6)
_computing_structure_refinement 'SHELXL-97 (Sheldrick, 1997)'
_computing_structure_solution 'SHELXS-97 (Sheldrick, 1990)'
_diffrn_ambient_temperature 100(2)
_diffrn_measured_fraction_theta_full 1.000
_diffrn_measured_fraction_theta_max 1.000
_diffrn_measurement_device_type 'CCD area detector'
_diffrn_measurement_method 'phi and omega scans'
_diffrn_radiation_monochromator graphite
_diffrn_radiation_source 'fine-focus sealed tube'
_diffrn_radiation_type MoK\a
_diffrn_radiation_wavelength 0.71073
_diffrn_reflns_av_R_equivalents 0.0375
_diffrn_reflns_av_sigmaI/netI 0.0226
_diffrn_reflns_limit_h_max 9
_diffrn_reflns_limit_h_min -9
_diffrn_reflns_limit_k_max 18
_diffrn_reflns_limit_k_min -18
_diffrn_reflns_limit_l_max 21
_diffrn_reflns_limit_l_min -21
_diffrn_reflns_number 18480
_diffrn_reflns_theta_full 27.48
_diffrn_reflns_theta_max 27.48
_diffrn_reflns_theta_min 2.47
_exptl_absorpt_coefficient_mu 2.368
_exptl_absorpt_correction_T_max 0.790
_exptl_absorpt_correction_T_min 0.598
_exptl_absorpt_process_details SADABS
_exptl_crystal_colour colourless
_exptl_crystal_density_diffrn 1.891
_exptl_crystal_density_meas ?
_exptl_crystal_density_method 'Not Measured'
_exptl_crystal_description needle
_exptl_crystal_F_000 984
_exptl_crystal_size_max 0.500
_exptl_crystal_size_mid 0.100
_exptl_crystal_size_min 0.100
_refine_diff_density_max 0.345
_refine_diff_density_min -0.293
_refine_diff_density_rms 0.062
_refine_ls_extinction_method none
_refine_ls_goodness_of_fit_ref 1.048
_refine_ls_hydrogen_treatment mixed
_refine_ls_matrix_type full
_refine_ls_number_parameters 99
_refine_ls_number_reflns 2006
_refine_ls_number_restraints 0
_refine_ls_restrained_S_all 1.048
_refine_ls_R_factor_all 0.0217
_refine_ls_R_factor_gt 0.0189
_refine_ls_shift/su_max 0.002
_refine_ls_shift/su_mean 0.000
_refine_ls_structure_factor_coef Fsqd
_refine_ls_weighting_details 'calc w=1/[\s^2^(Fo^2^)+(0.0183P)^2^+1.0033P] where P=(Fo^2^+2Fc^2^)/3'
_refine_ls_weighting_scheme calc
_refine_ls_wR_factor_gt 0.0458
_refine_ls_wR_factor_ref 0.0470
_reflns_number_gt 1833
_reflns_number_total 2006
_reflns_threshold_expression >2sigma(I)
_cod_data_source_file ic101403j_si_001_1.cif
_cod_data_source_block 1
_cod_depositor_comments
;
The following automatic conversions were performed:

'_symmetry_cell_setting' value 'Orthorhombic' changed to
'orthorhombic' according to the built-in table from CIF Core
dictionary named 'cif_core.dic' version 2.4.1 from 2010-06-29.

Automatic conversion script
Id: cif_fix_values 1646 2011-03-28 12:23:43Z adriana 

The following automatic conversions were performed:

'_exptl_crystal_density_meas' value 'Not Measured' was changed to '?'
- the value is perceived as not measured.

Automatic conversion script
Id: cif_fix_values 3008 2015-01-20 13:52:24Z robertas 
;
_cod_original_formula_sum 'C3 H7 Cl3 Mn1 N2 O1'
_cod_database_code 4317016

loop_
_symmetry_equiv_pos_site_id
_symmetry_equiv_pos_as_xyz
1 x,y,z
2 1/2-x,-y,1/2+z
3 1/2+x,1/2-y,-z
4 -x,1/2+y,1/2-z
5 -x,-y,-z
6 1/2+x,y,1/2-z
7 1/2-x,1/2+y,z
8 x,1/2-y,1/2+z

loop_
_atom_site_aniso_label
_atom_site_aniso_U_11
_atom_site_aniso_U_22
_atom_site_aniso_U_33
_atom_site_aniso_U_23
_atom_site_aniso_U_13
_atom_site_aniso_U_12
Mn1 0.0064(1) 0.0072(1) 0.0088(1) -0.0002(1) 0.0003(1) 0.0001(1)
Cl2 0.0106(2) 0.0074(2) 0.0094(2) 0.0004(1) 0.0003(1) 0.0002(1)
Cl3 0.0081(2) 0.0107(2) 0.0085(2) -0.0006(1) -0.0003(1) 0.0002(1)
Cl4 0.0076(2) 0.0117(2) 0.0086(2) -0.0024(1) 0.0002(1) -0.0009(1)
O1 0.0106(5) 0.0085(5) 0.0161(5) -0.0010(4) 0.0003(4) 0.0009(4)
N1 0.0221(7) 0.0149(6) 0.0083(6) -0.0030(5) -0.0010(5) 0.0002(5)
N2 0.0203(7) 0.0112(6) 0.0126(6) 0.0024(5) -0.0013(5) -0.0003(5)
C1 0.0216(8) 0.0157(8) 0.0124(7) -0.0042(6) -0.0015(6) -0.0011(6)
C2 0.0248(9) 0.0166(8) 0.0097(7) 0.0001(6) -0.0032(6) -0.0020(6)
C3 0.0182(8) 0.0130(7) 0.0143(7) 0.0001(6) -0.0037(6) 0.0002(6)

loop_
_atom_site_label
_atom_site_type_symbol
_atom_site_thermal_displace_type
_atom_site_fract_x
_atom_site_fract_y
_atom_site_fract_z
_atom_site_occupancy
_atom_site_U_iso_or_equiv
_atom_site_calc_flag
_atom_site_refinement_flags
Mn1 Mn Uani 0.15806(3) 0.75655(1) 0.50075(1) 1.000 0.0075(1) . .
Cl2 Cl Uani 0.18990(5) 0.92607(2) 0.47391(2) 1.000 0.0091(1) . .
Cl3 Cl Uani 0.40981(5) 0.76271(2) 0.60893(2) 1.000 0.0091(1) . .
Cl4 Cl Uani -0.09870(5) 0.78338(2) 0.60105(2) 1.000 0.0093(1) . .
O1 O Uani 0.12321(16) 0.61095(7) 0.53294(6) 1.000 0.0117(3) . .
N1 N Uani 0.11980(19) -0.02040(9) 0.66280(8) 1.000 0.0151(4) . .
N2 N Uani 0.11373(18) 0.06656(9) 0.68827(8) 1.000 0.0147(4) . .
C1 C Uani 0.1249(2) 0.06791(11) 0.76919(9) 1.000 0.0166(4) . .
C2 C Uani 0.1382(2) -0.02145(11) 0.79558(9) 1.000 0.0170(5) . .
C3 C Uani 0.1347(2) -0.07552(11) 0.72692(9) 1.000 0.0152(4) . .
H6 H Uiso 0.174(3) 0.5714(16) 0.5087(12) 1.000 0.029(6) . .
H7 H Uiso 0.009(3) 0.5974(15) 0.5331(13) 1.000 0.037(6) . .
H1A H Uiso 0.11480 -0.03830 0.61180 1.000 0.0180 calc R
H1B H Uiso 0.12370 0.12090 0.80260 1.000 0.0200 calc R
H2A H Uiso 0.10400 0.11500 0.65680 1.000 0.0180 calc R
H2B H Uiso 0.14800 -0.04170 0.85020 1.000 0.0200 calc R
H3A H Uiso 0.14160 -0.14040 0.72560 1.000 0.0180 calc R

loop_
_atom_type_symbol
_atom_type_description
_atom_type_scat_dispersion_real
_atom_type_scat_dispersion_imag
_atom_type_scat_source
O O 0.0106 0.0060 'International Tables Vol C Tables 4.2.6.8 and 6.1.1.4'
N N 0.0061 0.0033 'International Tables Vol C Tables 4.2.6.8 and 6.1.1.4'
Mn Mn 0.3368 0.7283 'International Tables Vol C Tables 4.2.6.8 and 6.1.1.4'
Cl Cl 0.1484 0.1585 'International Tables Vol C Tables 4.2.6.8 and 6.1.1.4'
H H 0.0000 0.0000 'International Tables Vol C Tables 4.2.6.8 and 6.1.1.4'
C C 0.0033 0.0016 'International Tables Vol C Tables 4.2.6.8 and 6.1.1.4'

loop_
_geom_angle_atom_site_label_1
_geom_angle_atom_site_label_2
_geom_angle_atom_site_label_3
_geom_angle
_geom_angle_site_symmetry_1
_geom_angle_site_symmetry_2
_geom_angle_site_symmetry_3
_geom_angle_publ_flag
Cl2 Mn1 Cl3 91.28(1) . . . yes
Cl2 Mn1 Cl4 91.70(1) . . . yes
Cl2 Mn1 O1 175.92(3) . . . yes
Cl2 Mn1 Cl3 92.77(1) . . 3_466 yes
Cl2 Mn1 Cl4 92.70(1) . . 3_566 yes
Cl3 Mn1 Cl4 93.71(1) . . . yes
Cl3 Mn1 O1 87.02(3) . . . yes
Cl3 Mn1 Cl3 175.65(1) . . 3_466 yes
Cl3 Mn1 Cl4 88.42(1) . . 3_566 yes
Cl4 Mn1 O1 84.72(3) . . . yes
Cl3 Mn1 Cl4 87.76(1) 3_466 . . yes
Cl4 Mn1 Cl4 175.07(1) . . 3_566 yes
Cl3 Mn1 O1 89.04(3) 3_466 . . yes
Cl4 Mn1 O1 90.96(3) 3_566 . . yes
Cl3 Mn1 Cl4 89.80(1) 3_466 . 3_566 yes
Mn1 Cl3 Mn1 90.33(1) . . 3_566 yes
Mn1 Cl4 Mn1 92.56(1) . . 3_466 yes
Mn1 O1 H6 121.9(16) . . . no
Mn1 O1 H7 109.7(15) . . . no
H6 O1 H7 107(2) . . . no
N2 N1 C3 109.15(13) . . . yes
N1 N2 C1 108.95(13) . . . yes
N2 N1 H1A 125.00 . . . no
C3 N1 H1A 125.00 . . . no
N1 N2 H2A 126.00 . . . no
C1 N2 H2A 126.00 . . . no
N2 C1 C2 107.74(14) . . . yes
C1 C2 C3 106.41(13) . . . no
N1 C3 C2 107.76(14) . . . yes
N2 C1 H1B 126.00 . . . no
C2 C1 H1B 126.00 . . . no
C1 C2 H2B 127.00 . . . no
C3 C2 H2B 127.00 . . . no
N1 C3 H3A 126.00 . . . no
C2 C3 H3A 126.00 . . . no

loop_
_geom_bond_atom_site_label_1
_geom_bond_atom_site_label_2
_geom_bond_distance
_geom_bond_site_symmetry_1
_geom_bond_site_symmetry_2
_geom_bond_publ_flag
Mn1 Cl2 2.5270(6) . . yes
Mn1 Cl3 2.5521(7) . . yes
Mn1 Cl4 2.5192(7) . . yes
Mn1 O1 2.2074(11) . . yes
Mn1 Cl3 2.5653(7) . 3_466 yes
Mn1 Cl4 2.5021(6) . 3_566 yes
O1 H6 0.79(2) . . no
O1 H7 0.85(2) . . no
N1 N2 1.3390(19) . . yes
N1 C3 1.333(2) . . yes
N2 C1 1.336(2) . . yes
N1 H1A 0.8800 . . no
N2 H2A 0.8800 . . no
C1 C2 1.380(2) . . no
C2 C3 1.380(2) . . no
C1 H1B 0.9500 . . no
C2 H2B 0.9500 . . no
C3 H3A 0.9500 . . no

loop_
_geom_contact_atom_site_label_1
_geom_contact_atom_site_label_2
_geom_contact_distance
_geom_contact_site_symmetry_1
_geom_contact_site_symmetry_2
_geom_contact_publ_flag
Mn1 H1A 3.5300 . 1_565 no
Mn1 H7 3.37(2) . 3_566 no
Cl2 Cl3 3.6314(9) . . no
Cl2 Cl4 3.6207(9) . . no
Cl2 N1 3.2484(15) . 1_565 no
Cl2 N2 3.4629(15) . 5_566 no
Cl2 C1 3.6307(17) . 2_564 no
Cl2 C2 3.4821(17) . 2_564 no
Cl2 O1 3.1888(14) . 3_566 no
Cl2 Cl3 3.6870(9) . 3_466 no
Cl2 Cl4 3.6389(9) . 3_566 no
Cl2 N1 3.4656(16) . 5_566 no
Cl2 O1 3.1749(13) . 7_555 no
Cl2 Cl2 3.6035(9) . 5_576 no
Cl3 Cl2 3.6314(9) . . no
Cl3 N2 3.1550(15) . 7_555 no
Cl3 O1 3.3560(13) . 3_566 no
Cl3 Cl2 3.6870(9) . 3_566 no
Cl3 O1 3.2864(13) . . no
Cl3 Cl4 3.5245(9) . 3_566 no
Cl3 Cl4 3.5773(9) . 1_655 no
Cl4 Cl3 3.5245(9) . 3_466 no
Cl4 O1 3.1930(13) . . no
Cl4 C3 3.3783(17) . 1_565 no
Cl4 N1 3.4301(15) . 1_565 no
Cl4 O1 3.3643(13) . 3_466 no
Cl4 Cl2 3.6207(9) . . no
Cl4 Cl3 3.5773(9) . 1_455 no
Cl4 Cl2 3.6389(9) . 3_466 no
Cl2 H1A 2.3900 . 1_565 no
Cl2 H7 2.34(2) . 3_566 no
Cl2 H1A 3.0900 . 5_566 no
Cl2 H2A 3.0900 . 5_566 no
Cl2 H6 2.41(2) . 7_555 no
Cl2 H2B 2.9000 . 2_564 no
Cl3 H2A 2.3000 . 7_555 no
Cl3 H3A 3.0800 . 1_565 no
Cl4 H1A 3.0400 . 1_565 no
Cl4 H3A 2.9100 . 1_565 no
Cl4 H7 3.04(2) . . no
Cl4 H1B 2.8600 . 4_556 no
O1 Cl3 3.2864(13) . . no
O1 Cl4 3.1930(13) . . no
O1 Cl2 3.1888(14) . 3_466 no
O1 Cl3 3.3560(13) . 3_466 no
O1 Cl4 3.3643(13) . 3_566 no
O1 Cl2 3.1749(13) . 7_545 no
O1 N2 3.2562(18) . 7_555 no
O1 H2A 2.8400 . 7_555 no
N1 Cl2 3.2484(15) . 1_545 no
N1 Cl4 3.4301(15) . 1_545 no
N1 Cl2 3.4656(16) . 5_566 no
N2 Cl3 3.1550(15) . 7_545 no
N2 O1 3.2562(18) . 7_545 no
N2 Cl2 3.4629(15) . 5_566 no
C1 Cl2 3.6307(17) . 2_565 no
C2 Cl2 3.4821(17) . 2_565 no
C3 Cl4 3.3783(17) . 1_545 no
H1A Mn1 3.5300 . 1_545 no
H1A Cl2 3.0900 . 5_566 no
H1A Cl4 3.0400 . 1_545 no
H1A Cl2 2.3900 . 1_545 no
H1B Cl4 2.8600 . 4_546 no
H2A Cl2 3.0900 . 5_566 no
H2A Cl3 2.3000 . 7_545 no
H2A O1 2.8400 . 7_545 no
H2B Cl2 2.9000 . 2_565 no
H3A Cl4 2.9100 . 1_545 no
H3A Cl3 3.0800 . 1_545 no
H6 Cl2 2.41(2) . 7_545 no
H7 Cl2 2.34(2) . 3_466 no
H7 Mn1 3.37(2) . 3_466 no

loop_
_geom_hbond_atom_site_label_D
_geom_hbond_atom_site_label_H
_geom_hbond_atom_site_label_A
_geom_hbond_distance_DH
_geom_hbond_distance_HA
_geom_hbond_distance_DA
_geom_hbond_angle_DHA
_geom_hbond_site_symmetry_A
_geom_hbond_publ_flag
N1 H1A Cl2 0.8800 2.3900 3.2484(15) 164.00 1_545 yes
N2 H2A Cl3 0.8800 2.3000 3.1550(15) 164.00 7_545 yes
O1 H6 Cl2 0.79(2) 2.41(2) 3.1749(13) 162(2) 7_545 yes
O1 H7 Cl2 0.85(2) 2.34(2) 3.1888(14) 174(2) 3_466 yes

loop_
_geom_torsion_atom_site_label_1
_geom_torsion_atom_site_label_2
_geom_torsion_atom_site_label_3
_geom_torsion_atom_site_label_4
_geom_torsion
_geom_torsion_site_symmetry_1
_geom_torsion_site_symmetry_2
_geom_torsion_site_symmetry_3
_geom_torsion_site_symmetry_4
_geom_torsion_publ_flag
Cl2 Mn1 Cl3 Mn1 -85.42(1) . . . 3_566 no
Cl4 Mn1 Cl3 Mn1 -177.21(1) . . . 3_566 no
O1 Mn1 Cl3 Mn1 98.29(3) . . . 3_566 no
Cl4 Mn1 Cl3 Mn1 7.24(1) 3_566 . . 3_566 no
Cl2 Mn1 Cl4 Mn1 100.06(1) . . . 3_466 no
Cl3 Mn1 Cl4 Mn1 -168.55(1) . . . 3_466 no
O1 Mn1 Cl4 Mn1 -81.89(3) . . . 3_466 no
Cl3 Mn1 Cl4 Mn1 7.35(1) 3_466 . . 3_466 no
Cl2 Mn1 Cl3 Mn1 -98.79(1) . . 3_466 3_466 no
Cl4 Mn1 Cl3 Mn1 -7.20(1) . . 3_466 3_466 no
O1 Mn1 Cl3 Mn1 77.56(3) . . 3_466 3_466 no
Cl2 Mn1 Cl4 Mn1 83.82(1) . . 3_566 3_566 no
Cl3 Mn1 Cl4 Mn1 -7.38(1) . . 3_566 3_566 no
O1 Mn1 Cl4 Mn1 -94.38(3) . . 3_566 3_566 no
C3 N1 N2 C1 0.05(17) . . . . no
N2 N1 C3 C2 0.00(17) . . . . no
N1 N2 C1 C2 -0.09(16) . . . . no
N2 C1 C2 C3 0.09(17) . . . . no
C1 C2 C3 N1 -0.06(17) . . . . no
